data_7714696
loop_
_publ_author_name
'Suizu, Rie'
'Shuku, Yoshiaki'
'Robert, Vincent'
'Roseiro, Pablo'
'Ben Amor, Nadia'
'Khawar, Zain'
'Robertson, Neil'
'Awaga, Kunio'

_publ_section_title
;
 X-ray crystallographic analysis of the antiferromagnetic low-temperature
 phase of galvinoxyl: investigating magnetic duality in organic radicals.
;
_journal_issue 5
_journal_name_full 'Dalton transactions (Cambridge, England : 2003)'
_journal_page_first 1961
_journal_page_last 1965
_journal_paper_doi 10.1039/d3dt03601d
_journal_volume 53
_journal_year 2024
_chemical_formula_moiety 'C29 H41 O2'
_chemical_formula_sum 'C29 H41 O2'
_chemical_formula_weight 421.62
_chemical_name_systematic Galvinoxyl
_space_group_crystal_system triclinic
_space_group_IT_number 2
_space_group_name_Hall '-P 1'
_space_group_name_H-M_alt 'P -1'
_atom_sites_solution_hydrogens geom
_audit_creation_date 2023-09-21
_audit_creation_method
;
Olex2 1.5
(compiled 2023.08.24 svn.re1ec1418 for OlexSys, GUI svn.r6817)
;
_audit_update_record
;
2023-09-21 deposited with the CCDC.	2023-12-11 downloaded from the CCDC.
;
_cell_angle_alpha 77.953(9)
_cell_angle_beta 81.876(11)
_cell_angle_gamma 74.138(11)
_cell_formula_units_Z 4
_cell_length_a 10.3090(15)
_cell_length_b 12.8561(13)
_cell_length_c 20.165(2)
_cell_measurement_reflns_used 2805
_cell_measurement_temperature 50.15
_cell_measurement_theta_max 29.2940
_cell_measurement_theta_min 2.1180
_cell_volume 2504.1(5)
_computing_cell_refinement 'CrysAlisPro 1.171.40.67a (Rigaku OD, 2019)'
_computing_data_collection 'CrysAlisPro 1.171.40.67a (Rigaku OD, 2019)'
_computing_data_reduction 'CrysAlisPro 1.171.40.67a (Rigaku OD, 2019)'
_computing_molecular_graphics 'Olex2 1.5 (Dolomanov et al., 2009)'
_computing_publication_material 'Olex2 1.5 (Dolomanov et al., 2009)'
_computing_structure_refinement 'SHELXL 2018/3 (Sheldrick, 2015)'
_diffrn_ambient_temperature 50.15
_diffrn_detector 'Hybrid Pixel Array Detector'
_diffrn_detector_area_resol_mean 10.0000
_diffrn_measured_fraction_theta_full 0.930
_diffrn_measured_fraction_theta_max 0.894
_diffrn_measurement_details
;
List of Runs (angles in degrees, time in seconds):

  # Type    Start    End  Width  t~exp~   \w     \q     \k     \f   Frames
#--------------------------------------------------------------------------
  1  \w    -84.00  91.00   0.50   48.00    --    5.00  19.00 120.00  350
  2  \w     42.00  68.00   0.50   48.00    --    5.00  38.00-120.00   52
  3  \w    -64.00  35.00   0.50   48.00    --  -20.40  57.00-180.00  198
  4  \w    -61.00   9.00   0.50   48.00    --  -20.40  76.00  60.00  140
  5  \w    -64.00  11.00   0.50   48.00    --  -20.40  76.00-170.31  150
  6  \w    -63.00  62.00   0.50   48.00    --  -20.40  57.00  30.00  250
  7  \w    -58.00  30.00   0.50   48.00    --  -20.40  76.00 -60.00  176
  8  \w    -31.00  54.00   0.50   48.00    --  -20.40  66.00 -98.45  170
;
_diffrn_measurement_device 'four-circle diffractometer'
_diffrn_measurement_device_type 'XtaLAB AFC11 (RINC): Kappa single'
_diffrn_measurement_method '\w scans'
_diffrn_orient_matrix_type 'CrysAlisPro convention (1999,Acta A55,543-557)'
_diffrn_orient_matrix_UB_11 0.0620139000
_diffrn_orient_matrix_UB_12 -0.0406661000
_diffrn_orient_matrix_UB_13 0.0041193000
_diffrn_orient_matrix_UB_21 -0.0210222000
_diffrn_orient_matrix_UB_22 -0.0152601000
_diffrn_orient_matrix_UB_23 0.0348954000
_diffrn_orient_matrix_UB_31 -0.0294945000
_diffrn_orient_matrix_UB_32 -0.0388789000
_diffrn_orient_matrix_UB_33 -0.0083340000
_diffrn_radiation_monochromator mirror
_diffrn_radiation_probe x-ray
_diffrn_radiation_type 'Mo K\a'
_diffrn_radiation_wavelength 0.71073
_diffrn_reflns_av_unetI/netI 0.1727
_diffrn_reflns_Laue_measured_fraction_full 0.930
_diffrn_reflns_Laue_measured_fraction_max 0.894
_diffrn_reflns_limit_h_max 13
_diffrn_reflns_limit_h_min -13
_diffrn_reflns_limit_k_max 16
_diffrn_reflns_limit_k_min -16
_diffrn_reflns_limit_l_max 26
_diffrn_reflns_limit_l_min -25
_diffrn_reflns_number 27511
_diffrn_reflns_point_group_measured_fraction_full 0.930
_diffrn_reflns_point_group_measured_fraction_max 0.894
_diffrn_reflns_theta_full 25.242
_diffrn_reflns_theta_max 27.485
_diffrn_reflns_theta_min 2.062
_diffrn_source 'Rotating-anode X-ray tube'
_diffrn_source_type 'Rigaku (Mo) X-ray Source'
_exptl_absorpt_coefficient_mu 0.068
_exptl_absorpt_correction_T_max 1.00000
_exptl_absorpt_correction_T_min 0.41047
_exptl_absorpt_correction_type multi-scan
_exptl_absorpt_process_details
;
CrysAlisPro 1.171.40.67a (Rigaku Oxford Diffraction, 2019)
Empirical absorption correction using spherical harmonics,
 implemented in SCALE3 ABSPACK scaling algorithm.
;
_exptl_crystal_colour black
_exptl_crystal_colour_primary black
_exptl_crystal_density_diffrn 1.118
_exptl_crystal_description prism
_exptl_crystal_F_000 924
_exptl_crystal_size_max 0.3
_exptl_crystal_size_mid 0.1
_exptl_crystal_size_min 0.03
_refine_diff_density_max 0.558
_refine_diff_density_min -0.468
_refine_diff_density_rms 0.106
_refine_ls_extinction_method none
_refine_ls_goodness_of_fit_ref 0.930
_refine_ls_hydrogen_treatment constr
_refine_ls_matrix_type full
_refine_ls_number_parameters 584
_refine_ls_number_reflns 27511
_refine_ls_number_restraints 0
_refine_ls_restrained_S_all 0.930
_refine_ls_R_factor_all 0.2111
_refine_ls_R_factor_gt 0.1160
_refine_ls_shift/su_max 0.000
_refine_ls_shift/su_mean 0.000
_refine_ls_structure_factor_coef Fsqd
_refine_ls_weighting_details 'w=1/[\s^2^(Fo^2^)+(0.1929P)^2^] where P=(Fo^2^+2Fc^2^)/3'
_refine_ls_weighting_scheme calc
_refine_ls_wR_factor_gt 0.2909
_refine_ls_wR_factor_ref 0.3362
_reflns_Friedel_coverage 0.000
_reflns_number_gt 12146
_reflns_number_total 27511
_reflns_threshold_expression 'I > 2\s(I)'
_twin_special_details
;
Component 2 rotated by 179.9926\% 
 around [-0.00 -0.32 0.95] (reciprocal) or [0.05 -0.73 0.68] (direct)
;
_cod_data_source_file d3dt03601d2.cif
_cod_data_source_block 20230315_18_50k_2_twin1_hklf5
_cod_depositor_comments 'Adding full bibliography for 7714695--7714696.cif.'
_cod_original_cell_volume 2504.0(6)
_cod_database_code 7714696
_shelx_shelxl_version_number 2018/3
_chemical_oxdiff_formula C29H41O2
_shelx_space_group_comment
;
The symmetry employed for this shelxl refinement is uniquely defined
by the following loop, which should always be used as a source of
symmetry information in preference to the above space-group names.
They are only intended as comments.
;
_olex2_refinement_description
;
1. Twinned data refinement
 Scales: 0.5983(19)
 0.4017(19)
2. Fixed Uiso
 At 1.2 times of:
  All C(H) groups
 At 1.5 times of:
  All C(H,H,H) groups
3.a Aromatic/amide H refined with riding coordinates:
 C4A(H4A), C5A(H5A), C7A(H7A), C9A(H9A), C10A(H10A), C4B(H4B), C5B(H5B),
 C7B(H7B), C9B(H9B), C10B(H10B)
3.b Idealised Me refined as rotating group:
 C15A(H15A,H15B,H15C), C16A(H16A,H16B,H16C), C17A(H17A,H17B,H17C), C19A(H19A,
 H19B,H19C), C20A(H20A,H20B,H20C), C21A(H21A,H21B,H21C), C23A(H23A,H23B,H23C),
 C24A(H24A,H24B,H24C), C25A(H25A,H25B,H25C), C27A(H27A,H27B,H27C), C28A(H28A,
 H28B,H28C), C29A(H29A,H29B,H29C), C01G(H01A,H01B,H01C), C15B(H15D,H15E,H15F),
 C16B(H16D,H16E,H16F), C17B(H17D,H17E,H17F), C19B(H19D,H19E,H19F), C20B(H20D,
 H20E,H20F), C21B(H21D,H21E,H21F), C23B(H23D,H23E,H23F), C24B(H24D,H24E,H24F),
 C26B(H26A,H26B,H26C), C27B(H27D,H27E,H27F), C28B(H28D,H28E,H28F)
;
_olex2_submission_special_instructions 'No special instructions were received'
_oxdiff_exptl_absorpt_empirical_details
;
Empirical correction (ABSPACK) includes:
- Absorption correction using spherical harmonics
- Frame scaling
;
_oxdiff_exptl_absorpt_empirical_full_max 3.007
_oxdiff_exptl_absorpt_empirical_full_min 0.289
_oxdiff_twin_integration_method simultaneous
_oxdiff_twin_items 2

loop_
_space_group_symop_operation_xyz
'x, y, z'
'-x, -y, -z'

loop_
_atom_site_label
_atom_site_type_symbol
_atom_site_fract_x
_atom_site_fract_y
_atom_site_fract_z
_atom_site_U_iso_or_equiv
_atom_site_adp_type
_atom_site_occupancy
_atom_site_site_symmetry_order
_atom_site_calc_flag
_atom_site_refinement_flags_posn
_atom_site_refinement_flags_adp
_atom_site_refinement_flags_occupancy
_atom_site_disorder_assembly
_atom_site_disorder_group
O1A O 0.6920(4) 0.0447(3) 0.0968(2) 0.0377(11) Uani 1 1 d . . . . .
O2A O -0.1906(4) 0.5669(3) 0.2568(2) 0.0398(11) Uani 1 1 d . . . . .
C1A C 0.6028(6) 0.0956(4) 0.1357(3) 0.0278(14) Uani 1 1 d . . . . .
C2A C 0.5797(5) 0.0465(4) 0.2072(3) 0.0271(14) Uani 1 1 d . . . . .
C3A C 0.5213(5) 0.2079(4) 0.1093(3) 0.0244(13) Uani 1 1 d . . . . .
C4A C 0.4871(5) 0.1081(4) 0.2481(3) 0.0277(13) Uani 1 1 d . . . . .
H4A H 0.477244 0.078886 0.295331 0.033 Uiso 1 1 calc R U . . .
C5A C 0.4284(5) 0.2619(4) 0.1540(3) 0.0243(13) Uani 1 1 d . . . . .
H5A H 0.377814 0.334487 0.137965 0.029 Uiso 1 1 calc R U . . .
C6A C 0.4037(5) 0.2148(4) 0.2236(3) 0.0265(13) Uani 1 1 d . . . . .
C7A C 0.2985(5) 0.2596(4) 0.2707(3) 0.0282(14) Uani 1 1 d . . . . .
H7A H 0.312908 0.227010 0.316743 0.034 Uiso 1 1 calc R U . . .
C8A C 0.1771(5) 0.3422(4) 0.2634(3) 0.0277(14) Uani 1 1 d . . . . .
C9A C 0.0948(5) 0.3665(4) 0.3247(3) 0.0286(14) Uani 1 1 d . . . . .
H9A H 0.127413 0.327984 0.367049 0.034 Uiso 1 1 calc R U . . .
C10A C 0.1282(5) 0.4025(4) 0.2002(3) 0.0287(14) Uani 1 1 d . . . . .
H10A H 0.179744 0.385133 0.159281 0.034 Uiso 1 1 calc R U . . .
C11A C -0.0276(5) 0.4418(4) 0.3254(3) 0.0275(14) Uani 1 1 d . . . . .
C12A C 0.0106(5) 0.4841(4) 0.1956(3) 0.0260(13) Uani 1 1 d . . . . .
C13A C -0.0767(6) 0.5029(4) 0.2594(3) 0.0281(14) Uani 1 1 d . . . . .
C14A C 0.6541(5) -0.0729(4) 0.2349(3) 0.0278(14) Uani 1 1 d . . . . .
C15A C 0.6156(6) -0.1491(4) 0.1961(3) 0.0381(16) Uani 1 1 d . . . . .
H15A H 0.659572 -0.225660 0.214206 0.057 Uiso 1 1 calc R U . . .
H15B H 0.645545 -0.131737 0.147695 0.057 Uiso 1 1 calc R U . . .
H15C H 0.517160 -0.138562 0.201686 0.057 Uiso 1 1 calc R U . . .
C16A C 0.8073(5) -0.0867(5) 0.2268(3) 0.0339(15) Uani 1 1 d . . . . .
H16A H 0.829509 -0.035964 0.250943 0.051 Uiso 1 1 calc R U . . .
H16B H 0.838005 -0.070646 0.178399 0.051 Uiso 1 1 calc R U . . .
H16C H 0.852702 -0.162462 0.245949 0.051 Uiso 1 1 calc R U . . .
C17A C 0.6127(6) -0.1067(5) 0.3100(3) 0.0409(16) Uani 1 1 d . . . . .
H17A H 0.639244 -0.061131 0.336404 0.061 Uiso 1 1 calc R U . . .
H17B H 0.657738 -0.184153 0.325195 0.061 Uiso 1 1 calc R U . . .
H17C H 0.514297 -0.096689 0.316968 0.061 Uiso 1 1 calc R U . . .
C18A C 0.5416(5) 0.2587(4) 0.0347(3) 0.0272(14) Uani 1 1 d . . . . .
C19A C 0.5163(6) 0.1857(5) -0.0109(3) 0.0340(15) Uani 1 1 d . . . . .
H19A H 0.580138 0.113174 -0.002558 0.051 Uiso 1 1 calc R U . . .
H19B H 0.529280 0.219630 -0.058773 0.051 Uiso 1 1 calc R U . . .
H19C H 0.423447 0.177606 -0.000413 0.051 Uiso 1 1 calc R U . . .
C20A C 0.6854(5) 0.2747(5) 0.0167(3) 0.0341(15) Uani 1 1 d . . . . .
H20A H 0.697959 0.303872 -0.032019 0.051 Uiso 1 1 calc R U . . .
H20B H 0.751444 0.204013 0.027782 0.051 Uiso 1 1 calc R U . . .
H20C H 0.698491 0.326633 0.042984 0.051 Uiso 1 1 calc R U . . .
C21A C 0.4420(6) 0.3723(4) 0.0167(3) 0.0336(15) Uani 1 1 d . . . . .
H21A H 0.459230 0.423681 0.042027 0.050 Uiso 1 1 calc R U . . .
H21B H 0.348851 0.365432 0.028828 0.050 Uiso 1 1 calc R U . . .
H21C H 0.454610 0.399929 -0.032300 0.050 Uiso 1 1 calc R U . . .
C22A C -0.1125(5) 0.4657(4) 0.3918(3) 0.0255(13) Uani 1 1 d . . . . .
C23A C -0.2457(5) 0.4337(5) 0.3957(3) 0.0341(15) Uani 1 1 d . . . . .
H23A H -0.227282 0.354274 0.397694 0.051 Uiso 1 1 calc R U . . .
H23B H -0.292985 0.472594 0.355300 0.051 Uiso 1 1 calc R U . . .
H23C H -0.302466 0.453823 0.436650 0.051 Uiso 1 1 calc R U . . .
C24A C -0.0395(5) 0.4022(4) 0.4541(3) 0.0306(14) Uani 1 1 d . . . . .
H24A H 0.047964 0.419878 0.451515 0.046 Uiso 1 1 calc R U . . .
H24B H -0.024666 0.323208 0.455546 0.046 Uiso 1 1 calc R U . . .
H24C H -0.094699 0.422739 0.495308 0.046 Uiso 1 1 calc R U . . .
C25A C -0.1419(6) 0.5895(4) 0.3946(3) 0.0332(15) Uani 1 1 d . . . . .
H25A H -0.193497 0.632852 0.356461 0.050 Uiso 1 1 calc R U . . .
H25B H -0.056253 0.610194 0.391613 0.050 Uiso 1 1 calc R U . . .
H25C H -0.194655 0.603927 0.437644 0.050 Uiso 1 1 calc R U . . .
C26A C -0.0308(5) 0.5578(5) 0.1283(3) 0.0303(14) Uani 1 1 d . . . . .
C27A C 0.0757(6) 0.5300(5) 0.0696(3) 0.0333(15) Uani 1 1 d . . . . .
H27A H 0.048542 0.581346 0.027698 0.050 Uiso 1 1 calc R U . . .
H27B H 0.083608 0.454780 0.063483 0.050 Uiso 1 1 calc R U . . .
H27C H 0.163184 0.536011 0.079846 0.050 Uiso 1 1 calc R U . . .
C28A C -0.1658(6) 0.5490(5) 0.1108(3) 0.0409(16) Uani 1 1 d . . . . .
H28A H -0.159025 0.473036 0.106835 0.061 Uiso 1 1 calc R U . . .
H28B H -0.188948 0.597716 0.067533 0.061 Uiso 1 1 calc R U . . .
H28C H -0.236400 0.570750 0.146907 0.061 Uiso 1 1 calc R U . . .
C29A C -0.0395(6) 0.6775(4) 0.1344(3) 0.0390(16) Uani 1 1 d . . . . .
H29A H -0.062687 0.726247 0.091138 0.058 Uiso 1 1 calc R U . . .
H29B H 0.048140 0.682339 0.145332 0.058 Uiso 1 1 calc R U . . .
H29C H -0.109344 0.699790 0.170641 0.058 Uiso 1 1 calc R U . . .
O1B O 0.3316(4) 0.4523(3) 0.4130(2) 0.0330(10) Uani 1 1 d . . . . .
O2B O 1.1414(4) -0.0772(3) 0.23889(19) 0.0297(10) Uani 1 1 d . . . . .
C1B C 0.4181(5) 0.4126(4) 0.3694(3) 0.0237(13) Uani 1 1 d . . . . .
C01G C 1.0980(6) -0.0453(5) 0.0869(3) 0.0338(15) Uani 1 1 d . . . . .
H01A H 1.118629 -0.106640 0.125079 0.051 Uiso 1 1 calc R U . . .
H01B H 1.155793 -0.064420 0.046050 0.051 Uiso 1 1 calc R U . . .
H01C H 1.002740 -0.030351 0.078568 0.051 Uiso 1 1 calc R U . . .
C2B C 0.4369(5) 0.4775(4) 0.3014(3) 0.0266(14) Uani 1 1 d . . . . .
C3B C 0.5024(5) 0.2971(4) 0.3857(3) 0.0259(13) Uani 1 1 d . . . . .
C4B C 0.5320(5) 0.4298(4) 0.2547(3) 0.0271(13) Uani 1 1 d . . . . .
H4B H 0.540413 0.469996 0.209724 0.033 Uiso 1 1 calc R U . . .
C5B C 0.5970(5) 0.2583(4) 0.3361(3) 0.0263(13) Uani 1 1 d . . . . .
H5B H 0.650978 0.185026 0.345769 0.032 Uiso 1 1 calc R U . . .
C6B C 0.6191(5) 0.3221(4) 0.2707(3) 0.0255(13) Uani 1 1 d . . . . .
C7B C 0.7242(5) 0.2869(4) 0.2214(3) 0.0287(14) Uani 1 1 d . . . . .
H7B H 0.711068 0.325672 0.176317 0.034 Uiso 1 1 calc R U . . .
C8B C 0.8452(5) 0.2040(4) 0.2278(3) 0.0272(13) Uani 1 1 d . . . . .
C9B C 0.9265(5) 0.1756(4) 0.1671(3) 0.0305(14) Uani 1 1 d . . . . .
H9B H 0.902644 0.220015 0.124545 0.037 Uiso 1 1 calc R U . . .
C10B C 0.8995(5) 0.1514(4) 0.2912(3) 0.0274(14) Uani 1 1 d . . . . .
H10B H 0.857877 0.179694 0.331134 0.033 Uiso 1 1 calc R U . . .
C11B C 1.0362(5) 0.0880(4) 0.1680(3) 0.0262(13) Uani 1 1 d . . . . .
C12B C 1.0083(5) 0.0626(4) 0.2972(3) 0.0288(14) Uani 1 1 d . . . . .
C13B C 1.0673(5) 0.0178(4) 0.2348(3) 0.0270(14) Uani 1 1 d . . . . .
C14B C 0.3595(5) 0.5998(4) 0.2842(3) 0.0271(13) Uani 1 1 d . . . . .
C15B C 0.3911(6) 0.6514(4) 0.2105(3) 0.0364(16) Uani 1 1 d . . . . .
H15D H 0.366961 0.610953 0.179913 0.055 Uiso 1 1 calc R U . . .
H15E H 0.487961 0.648258 0.202119 0.055 Uiso 1 1 calc R U . . .
H15F H 0.338669 0.728249 0.202015 0.055 Uiso 1 1 calc R U . . .
C16B C 0.2060(5) 0.6142(5) 0.2958(3) 0.0347(15) Uani 1 1 d . . . . .
H16D H 0.181753 0.583005 0.343063 0.052 Uiso 1 1 calc R U . . .
H16E H 0.177923 0.576206 0.265045 0.052 Uiso 1 1 calc R U . . .
H16F H 0.160027 0.692610 0.286623 0.052 Uiso 1 1 calc R U . . .
C17B C 0.4030(6) 0.6625(5) 0.3307(3) 0.0373(16) Uani 1 1 d . . . . .
H17D H 0.501147 0.653392 0.323244 0.056 Uiso 1 1 calc R U . . .
H17E H 0.378537 0.633443 0.378395 0.056 Uiso 1 1 calc R U . . .
H17F H 0.356900 0.740782 0.320194 0.056 Uiso 1 1 calc R U . . .
C18B C 0.4840(5) 0.2290(4) 0.4563(3) 0.0267(14) Uani 1 1 d . . . . .
C19B C 0.3400(5) 0.2122(5) 0.4716(3) 0.0311(14) Uani 1 1 d . . . . .
H19D H 0.322588 0.174421 0.437522 0.047 Uiso 1 1 calc R U . . .
H19E H 0.274202 0.283778 0.469947 0.047 Uiso 1 1 calc R U . . .
H19F H 0.331287 0.167653 0.516981 0.047 Uiso 1 1 calc R U . . .
C20B C 0.5132(6) 0.2846(5) 0.5109(3) 0.0324(14) Uani 1 1 d . . . . .
H20D H 0.448868 0.356705 0.510159 0.049 Uiso 1 1 calc R U . . .
H20E H 0.605663 0.293851 0.501558 0.049 Uiso 1 1 calc R U . . .
H20F H 0.503685 0.238752 0.555771 0.049 Uiso 1 1 calc R U . . .
C21B C 0.5827(5) 0.1136(4) 0.4634(3) 0.0320(14) Uani 1 1 d . . . . .
H21D H 0.675984 0.120729 0.453451 0.048 Uiso 1 1 calc R U . . .
H21E H 0.563826 0.073006 0.431296 0.048 Uiso 1 1 calc R U . . .
H21F H 0.570827 0.073711 0.509974 0.048 Uiso 1 1 calc R U . . .
C22B C 1.1246(5) 0.0576(4) 0.1043(3) 0.0279(14) Uani 1 1 d . . . . .
C23B C 1.0946(6) 0.1500(5) 0.0430(3) 0.0353(15) Uani 1 1 d . . . . .
H23D H 1.155084 0.128942 0.003261 0.053 Uiso 1 1 calc R U . . .
H23E H 1.109272 0.217174 0.052940 0.053 Uiso 1 1 calc R U . . .
H23F H 1.000350 0.163300 0.033358 0.053 Uiso 1 1 calc R U . . .
C24B C 1.2747(5) 0.0359(5) 0.1154(3) 0.0327(14) Uani 1 1 d . . . . .
H24D H 1.289732 0.099462 0.129997 0.049 Uiso 1 1 calc R U . . .
H24E H 1.330345 0.023813 0.072791 0.049 Uiso 1 1 calc R U . . .
H24F H 1.299816 -0.029458 0.150627 0.049 Uiso 1 1 calc R U . . .
C25B C 1.0680(5) 0.0074(4) 0.3645(3) 0.0264(13) Uani 1 1 d . . . . .
C26B C 1.0200(6) 0.0839(4) 0.4175(3) 0.0322(14) Uani 1 1 d . . . . .
H26A H 0.922642 0.093091 0.429909 0.048 Uiso 1 1 calc R U . . .
H26B H 1.037852 0.155669 0.398086 0.048 Uiso 1 1 calc R U . . .
H26C H 1.068983 0.051515 0.458155 0.048 Uiso 1 1 calc R U . . .
C27B C 1.0233(6) -0.0987(4) 0.3915(3) 0.0357(15) Uani 1 1 d . . . . .
H27D H 1.052493 -0.147207 0.357690 0.054 Uiso 1 1 calc R U . . .
H27E H 0.924491 -0.081449 0.400122 0.054 Uiso 1 1 calc R U . . .
H27F H 1.064398 -0.135595 0.433947 0.054 Uiso 1 1 calc R U . . .
C28B C 1.2232(5) -0.0181(5) 0.3567(3) 0.0363(15) Uani 1 1 d . . . . .
H28D H 1.251607 0.049833 0.338368 0.054 Uiso 1 1 calc R U . . .
H28E H 1.259258 -0.070496 0.325527 0.054 Uiso 1 1 calc R U . . .
H28F H 1.257933 -0.050100 0.401271 0.054 Uiso 1 1 calc R U . . .

loop_
_atom_site_aniso_label
_atom_site_aniso_U_11
_atom_site_aniso_U_22
_atom_site_aniso_U_33
_atom_site_aniso_U_23
_atom_site_aniso_U_13
_atom_site_aniso_U_12
O1A 0.039(2) 0.030(2) 0.038(3) -0.015(2) 0.003(2) 0.0061(19)
O2A 0.032(2) 0.035(2) 0.040(3) -0.010(2) -0.0022(19) 0.013(2)
C1A 0.031(3) 0.018(3) 0.034(4) -0.009(3) -0.001(3) -0.003(2)
C2A 0.023(3) 0.019(3) 0.037(4) -0.009(3) -0.004(3) 0.002(2)
C3A 0.024(3) 0.021(3) 0.032(4) -0.012(3) -0.005(3) -0.005(2)
C4A 0.028(3) 0.020(3) 0.032(4) -0.007(3) 0.000(3) 0.000(2)
C5A 0.024(3) 0.016(3) 0.031(4) -0.006(3) -0.004(3) 0.000(2)
C6A 0.026(3) 0.019(3) 0.034(4) -0.008(3) -0.008(3) 0.000(2)
C7A 0.030(3) 0.020(3) 0.031(4) -0.007(3) -0.005(3) 0.003(2)
C8A 0.027(3) 0.019(3) 0.036(4) -0.011(3) -0.003(3) 0.002(2)
C9A 0.029(3) 0.021(3) 0.035(4) -0.009(3) -0.005(3) -0.002(3)
C10A 0.032(3) 0.020(3) 0.032(4) -0.013(3) -0.004(3) 0.004(3)
C11A 0.026(3) 0.022(3) 0.035(4) -0.015(3) -0.005(3) 0.001(2)
C12A 0.025(3) 0.021(3) 0.033(4) -0.014(3) -0.002(3) -0.001(2)
C13A 0.028(3) 0.024(3) 0.033(4) -0.012(3) -0.005(3) -0.001(3)
C14A 0.028(3) 0.016(3) 0.034(4) -0.005(3) -0.002(3) 0.004(2)
C15A 0.035(3) 0.018(3) 0.060(5) -0.013(3) -0.012(3) 0.003(3)
C16A 0.031(3) 0.024(3) 0.045(4) -0.013(3) -0.004(3) 0.000(3)
C17A 0.041(4) 0.018(3) 0.052(5) -0.005(3) 0.001(3) 0.009(3)
C18A 0.025(3) 0.022(3) 0.033(4) -0.010(3) -0.007(3) 0.001(2)
C19A 0.037(3) 0.034(3) 0.034(4) -0.015(3) -0.005(3) -0.005(3)
C20A 0.034(3) 0.029(3) 0.036(4) -0.005(3) -0.005(3) -0.002(3)
C21A 0.035(3) 0.028(3) 0.033(4) -0.006(3) -0.001(3) -0.001(3)
C22A 0.028(3) 0.019(3) 0.027(3) -0.009(3) -0.003(3) 0.001(2)
C23A 0.032(3) 0.032(3) 0.038(4) -0.014(3) 0.001(3) -0.004(3)
C24A 0.029(3) 0.027(3) 0.034(4) -0.016(3) -0.003(3) 0.003(3)
C25A 0.035(3) 0.021(3) 0.041(4) -0.015(3) 0.001(3) 0.001(3)
C26A 0.028(3) 0.029(3) 0.029(4) -0.011(3) -0.002(3) 0.004(3)
C27A 0.035(3) 0.026(3) 0.036(4) -0.012(3) -0.003(3) 0.000(3)
C28A 0.033(4) 0.046(4) 0.037(4) -0.009(3) -0.004(3) 0.002(3)
C29A 0.051(4) 0.021(3) 0.036(4) -0.005(3) -0.005(3) 0.005(3)
O1B 0.034(2) 0.024(2) 0.037(3) -0.012(2) 0.0024(19) 0.0021(18)
O2B 0.031(2) 0.019(2) 0.036(2) -0.0110(18) -0.0026(18) 0.0037(17)
C1B 0.027(3) 0.017(3) 0.026(4) -0.007(3) -0.003(3) -0.002(2)
C01G 0.029(3) 0.035(3) 0.041(4) -0.021(3) -0.002(3) -0.005(3)
C2B 0.026(3) 0.018(3) 0.035(4) -0.009(3) -0.008(3) 0.002(2)
C3B 0.024(3) 0.021(3) 0.034(4) -0.010(3) -0.005(3) -0.003(2)
C4B 0.025(3) 0.021(3) 0.034(4) -0.007(3) -0.004(3) -0.002(2)
C5B 0.027(3) 0.020(3) 0.031(4) -0.010(3) -0.007(3) 0.002(2)
C6B 0.029(3) 0.018(3) 0.029(4) -0.011(3) -0.005(3) 0.001(2)
C7B 0.029(3) 0.024(3) 0.032(4) -0.010(3) -0.005(3) 0.000(3)
C8B 0.027(3) 0.019(3) 0.034(4) -0.010(3) -0.006(3) 0.002(2)
C9B 0.029(3) 0.024(3) 0.035(4) -0.006(3) -0.004(3) 0.002(3)
C10B 0.027(3) 0.022(3) 0.032(4) -0.012(3) -0.001(3) 0.001(2)
C11B 0.026(3) 0.021(3) 0.034(4) -0.011(3) -0.004(3) -0.003(2)
C12B 0.030(3) 0.023(3) 0.031(4) -0.009(3) -0.001(3) 0.000(3)
C13B 0.022(3) 0.021(3) 0.039(4) -0.013(3) -0.005(3) 0.001(2)
C14B 0.029(3) 0.016(3) 0.035(4) -0.008(3) -0.004(3) 0.000(2)
C15B 0.038(4) 0.019(3) 0.046(4) -0.009(3) -0.007(3) 0.006(3)
C16B 0.032(3) 0.021(3) 0.047(4) -0.009(3) -0.004(3) 0.004(3)
C17B 0.037(4) 0.022(3) 0.053(4) -0.014(3) -0.006(3) 0.000(3)
C18B 0.028(3) 0.018(3) 0.031(4) -0.007(3) -0.007(3) 0.003(2)
C19B 0.035(3) 0.023(3) 0.032(4) -0.006(3) -0.008(3) 0.000(3)
C20B 0.043(4) 0.027(3) 0.029(4) -0.009(3) -0.007(3) -0.007(3)
C21B 0.031(3) 0.023(3) 0.037(4) -0.005(3) -0.004(3) 0.000(3)
C22B 0.030(3) 0.024(3) 0.029(4) -0.010(3) 0.000(3) -0.002(3)
C23B 0.030(3) 0.037(4) 0.033(4) -0.012(3) 0.002(3) 0.003(3)
C24B 0.029(3) 0.030(3) 0.040(4) -0.016(3) -0.003(3) -0.001(3)
C25B 0.028(3) 0.022(3) 0.027(3) -0.008(3) -0.003(3) 0.000(2)
C26B 0.032(3) 0.023(3) 0.039(4) -0.013(3) -0.004(3) 0.002(3)
C27B 0.038(4) 0.029(3) 0.037(4) -0.013(3) -0.001(3) 0.002(3)
C28B 0.033(3) 0.031(3) 0.046(4) -0.018(3) -0.008(3) 0.001(3)

loop_
_atom_type_symbol
_atom_type_description
_atom_type_scat_dispersion_real
_atom_type_scat_dispersion_imag
_atom_type_scat_source
C C 0.0033 0.0016 'International Tables Vol C Tables 4.2.6.8 and 6.1.1.4'
H H 0.0000 0.0000 'International Tables Vol C Tables 4.2.6.8 and 6.1.1.4'
O O 0.0106 0.0060 'International Tables Vol C Tables 4.2.6.8 and 6.1.1.4'

loop_
_geom_angle_atom_site_label_1
_geom_angle_atom_site_label_2
_geom_angle_atom_site_label_3
_geom_angle
_geom_angle_site_symmetry_1
_geom_angle_site_symmetry_3
_geom_angle_publ_flag
O1A C1A C2A 120.6(5) . . ?
O1A C1A C3A 119.8(5) . . ?
C2A C1A C3A 119.6(5) . . ?
C1A C2A C14A 121.0(5) . . ?
C4A C2A C1A 118.1(5) . . ?
C4A C2A C14A 120.9(5) . . ?
C1A C3A C18A 120.2(5) . . ?
C5A C3A C1A 117.8(5) . . ?
C5A C3A C18A 122.0(5) . . ?
C2A C4A H4A 118.3 . . ?
C2A C4A C6A 123.4(6) . . ?
C6A C4A H4A 118.3 . . ?
C3A C5A H5A 118.4 . . ?
C3A C5A C6A 123.2(5) . . ?
C6A C5A H5A 118.4 . . ?
C5A C6A C4A 117.6(5) . . ?
C7A C6A C4A 115.8(5) . . ?
C7A C6A C5A 126.4(5) . . ?
C6A C7A H7A 113.4 . . ?
C8A C7A C6A 133.3(6) . . ?
C8A C7A H7A 113.4 . . ?
C7A C8A C9A 117.2(5) . . ?
C7A C8A C10A 125.4(5) . . ?
C10A C8A C9A 117.4(5) . . ?
C8A C9A H9A 118.2 . . ?
C11A C9A C8A 123.7(6) . . ?
C11A C9A H9A 118.2 . . ?
C8A C10A H10A 118.3 . . ?
C12A C10A C8A 123.4(5) . . ?
C12A C10A H10A 118.3 . . ?
C9A C11A C13A 117.9(5) . . ?
C9A C11A C22A 122.2(5) . . ?
C13A C11A C22A 119.8(4) . . ?
C10A C12A C13A 118.0(5) . . ?
C10A C12A C26A 122.6(5) . . ?
C13A C12A C26A 119.4(4) . . ?
O2A C13A C11A 120.7(5) . . ?
O2A C13A C12A 120.0(5) . . ?
C11A C13A C12A 119.3(5) . . ?
C15A C14A C2A 108.4(4) . . ?
C16A C14A C2A 110.6(5) . . ?
C16A C14A C15A 110.8(4) . . ?
C17A C14A C2A 111.8(4) . . ?
C17A C14A C15A 107.6(5) . . ?
C17A C14A C16A 107.6(5) . . ?
C14A C15A H15A 109.5 . . ?
C14A C15A H15B 109.5 . . ?
C14A C15A H15C 109.5 . . ?
H15A C15A H15B 109.5 . . ?
H15A C15A H15C 109.5 . . ?
H15B C15A H15C 109.5 . . ?
C14A C16A H16A 109.5 . . ?
C14A C16A H16B 109.5 . . ?
C14A C16A H16C 109.5 . . ?
H16A C16A H16B 109.5 . . ?
H16A C16A H16C 109.5 . . ?
H16B C16A H16C 109.5 . . ?
C14A C17A H17A 109.5 . . ?
C14A C17A H17B 109.5 . . ?
C14A C17A H17C 109.5 . . ?
H17A C17A H17B 109.5 . . ?
H17A C17A H17C 109.5 . . ?
H17B C17A H17C 109.5 . . ?
C3A C18A C19A 110.4(4) . . ?
C3A C18A C20A 110.7(4) . . ?
C3A C18A C21A 112.2(4) . . ?
C19A C18A C20A 109.6(4) . . ?
C19A C18A C21A 106.5(4) . . ?
C20A C18A C21A 107.3(5) . . ?
C18A C19A H19A 109.5 . . ?
C18A C19A H19B 109.5 . . ?
C18A C19A H19C 109.5 . . ?
H19A C19A H19B 109.5 . . ?
H19A C19A H19C 109.5 . . ?
H19B C19A H19C 109.5 . . ?
C18A C20A H20A 109.5 . . ?
C18A C20A H20B 109.5 . . ?
C18A C20A H20C 109.5 . . ?
H20A C20A H20B 109.5 . . ?
H20A C20A H20C 109.5 . . ?
H20B C20A H20C 109.5 . . ?
C18A C21A H21A 109.5 . . ?
C18A C21A H21B 109.5 . . ?
C18A C21A H21C 109.5 . . ?
H21A C21A H21B 109.5 . . ?
H21A C21A H21C 109.5 . . ?
H21B C21A H21C 109.5 . . ?
C11A C22A C25A 109.9(5) . . ?
C23A C22A C11A 109.6(4) . . ?
C23A C22A C25A 109.5(4) . . ?
C24A C22A C11A 111.9(4) . . ?
C24A C22A C23A 108.5(5) . . ?
C24A C22A C25A 107.3(4) . . ?
C22A C23A H23A 109.5 . . ?
C22A C23A H23B 109.5 . . ?
C22A C23A H23C 109.5 . . ?
H23A C23A H23B 109.5 . . ?
H23A C23A H23C 109.5 . . ?
H23B C23A H23C 109.5 . . ?
C22A C24A H24A 109.5 . . ?
C22A C24A H24B 109.5 . . ?
C22A C24A H24C 109.5 . . ?
H24A C24A H24B 109.5 . . ?
H24A C24A H24C 109.5 . . ?
H24B C24A H24C 109.5 . . ?
C22A C25A H25A 109.5 . . ?
C22A C25A H25B 109.5 . . ?
C22A C25A H25C 109.5 . . ?
H25A C25A H25B 109.5 . . ?
H25A C25A H25C 109.5 . . ?
H25B C25A H25C 109.5 . . ?
C12A C26A C27A 111.5(4) . . ?
C12A C26A C29A 107.9(4) . . ?
C27A C26A C29A 106.7(5) . . ?
C28A C26A C12A 112.0(5) . . ?
C28A C26A C27A 108.4(5) . . ?
C28A C26A C29A 110.1(5) . . ?
C26A C27A H27A 109.5 . . ?
C26A C27A H27B 109.5 . . ?
C26A C27A H27C 109.5 . . ?
H27A C27A H27B 109.5 . . ?
H27A C27A H27C 109.5 . . ?
H27B C27A H27C 109.5 . . ?
C26A C28A H28A 109.5 . . ?
C26A C28A H28B 109.5 . . ?
C26A C28A H28C 109.5 . . ?
H28A C28A H28B 109.5 . . ?
H28A C28A H28C 109.5 . . ?
H28B C28A H28C 109.5 . . ?
C26A C29A H29A 109.5 . . ?
C26A C29A H29B 109.5 . . ?
C26A C29A H29C 109.5 . . ?
H29A C29A H29B 109.5 . . ?
H29A C29A H29C 109.5 . . ?
H29B C29A H29C 109.5 . . ?
O1B C1B C2B 120.5(5) . . ?
O1B C1B C3B 120.0(5) . . ?
C2B C1B C3B 119.4(5) . . ?
H01A C01G H01B 109.5 . . ?
H01A C01G H01C 109.5 . . ?
H01B C01G H01C 109.5 . . ?
C22B C01G H01A 109.5 . . ?
C22B C01G H01B 109.5 . . ?
C22B C01G H01C 109.5 . . ?
C1B C2B C14B 121.0(5) . . ?
C4B C2B C1B 118.5(5) . . ?
C4B C2B C14B 120.4(5) . . ?
C1B C3B C18B 119.9(5) . . ?
C5B C3B C1B 117.5(5) . . ?
C5B C3B C18B 122.6(5) . . ?
C2B C4B H4B 118.6 . . ?
C2B C4B C6B 122.8(6) . . ?
C6B C4B H4B 118.6 . . ?
C3B C5B H5B 118.3 . . ?
C3B C5B C6B 123.4(5) . . ?
C6B C5B H5B 118.3 . . ?
C5B C6B C4B 118.2(5) . . ?
C7B C6B C4B 117.8(5) . . ?
C7B C6B C5B 124.0(5) . . ?
C6B C7B H7B 114.6 . . ?
C8B C7B C6B 130.7(6) . . ?
C8B C7B H7B 114.6 . . ?
C7B C8B C9B 118.8(5) . . ?
C7B C8B C10B 124.1(5) . . ?
C10B C8B C9B 116.9(5) . . ?
C8B C9B H9B 118.6 . . ?
C11B C9B C8B 122.9(6) . . ?
C11B C9B H9B 118.6 . . ?
C8B C10B H10B 118.5 . . ?
C12B C10B C8B 123.1(5) . . ?
C12B C10B H10B 118.5 . . ?
C9B C11B C13B 117.2(5) . . ?
C9B C11B C22B 123.6(5) . . ?
C13B C11B C22B 119.1(4) . . ?
C10B C12B C13B 117.2(5) . . ?
C10B C12B C25B 123.3(5) . . ?
C13B C12B C25B 119.6(5) . . ?
O2B C13B C11B 121.2(5) . . ?
O2B C13B C12B 120.1(5) . . ?
C12B C13B C11B 118.6(5) . . ?
C15B C14B C2B 112.7(4) . . ?
C15B C14B C16B 107.3(5) . . ?
C15B C14B C17B 108.2(4) . . ?
C16B C14B C2B 111.5(5) . . ?
C16B C14B C17B 109.5(4) . . ?
C17B C14B C2B 107.7(4) . . ?
C14B C15B H15D 109.5 . . ?
C14B C15B H15E 109.5 . . ?
C14B C15B H15F 109.5 . . ?
H15D C15B H15E 109.5 . . ?
H15D C15B H15F 109.5 . . ?
H15E C15B H15F 109.5 . . ?
C14B C16B H16D 109.5 . . ?
C14B C16B H16E 109.5 . . ?
C14B C16B H16F 109.5 . . ?
H16D C16B H16E 109.5 . . ?
H16D C16B H16F 109.5 . . ?
H16E C16B H16F 109.5 . . ?
C14B C17B H17D 109.5 . . ?
C14B C17B H17E 109.5 . . ?
C14B C17B H17F 109.5 . . ?
H17D C17B H17E 109.5 . . ?
H17D C17B H17F 109.5 . . ?
H17E C17B H17F 109.5 . . ?
C3B C18B C19B 111.2(4) . . ?
C3B C18B C20B 110.5(4) . . ?
C3B C18B C21B 111.9(4) . . ?
C19B C18B C21B 106.9(4) . . ?
C20B C18B C19B 109.6(5) . . ?
C20B C18B C21B 106.5(4) . . ?
C18B C19B H19D 109.5 . . ?
C18B C19B H19E 109.5 . . ?
C18B C19B H19F 109.5 . . ?
H19D C19B H19E 109.5 . . ?
H19D C19B H19F 109.5 . . ?
H19E C19B H19F 109.5 . . ?
C18B C20B H20D 109.5 . . ?
C18B C20B H20E 109.5 . . ?
C18B C20B H20F 109.5 . . ?
H20D C20B H20E 109.5 . . ?
H20D C20B H20F 109.5 . . ?
H20E C20B H20F 109.5 . . ?
C18B C21B H21D 109.5 . . ?
C18B C21B H21E 109.5 . . ?
C18B C21B H21F 109.5 . . ?
H21D C21B H21E 109.5 . . ?
H21D C21B H21F 109.5 . . ?
H21E C21B H21F 109.5 . . ?
C11B C22B C01G 110.1(5) . . ?
C11B C22B C23B 111.5(4) . . ?
C11B C22B C24B 110.1(4) . . ?
C23B C22B C01G 107.7(4) . . ?
C23B C22B C24B 107.7(5) . . ?
C24B C22B C01G 109.8(4) . . ?
C22B C23B H23D 109.5 . . ?
C22B C23B H23E 109.5 . . ?
C22B C23B H23F 109.5 . . ?
H23D C23B H23E 109.5 . . ?
H23D C23B H23F 109.5 . . ?
H23E C23B H23F 109.5 . . ?
C22B C24B H24D 109.5 . . ?
C22B C24B H24E 109.5 . . ?
C22B C24B H24F 109.5 . . ?
H24D C24B H24E 109.5 . . ?
H24D C24B H24F 109.5 . . ?
H24E C24B H24F 109.5 . . ?
C12B C25B C26B 110.6(4) . . ?
C12B C25B C27B 109.5(4) . . ?
C12B C25B C28B 111.6(5) . . ?
C27B C25B C26B 109.1(5) . . ?
C27B C25B C28B 109.6(4) . . ?
C28B C25B C26B 106.2(4) . . ?
C25B C26B H26A 109.5 . . ?
C25B C26B H26B 109.5 . . ?
C25B C26B H26C 109.5 . . ?
H26A C26B H26B 109.5 . . ?
H26A C26B H26C 109.5 . . ?
H26B C26B H26C 109.5 . . ?
C25B C27B H27D 109.5 . . ?
C25B C27B H27E 109.5 . . ?
C25B C27B H27F 109.5 . . ?
H27D C27B H27E 109.5 . . ?
H27D C27B H27F 109.5 . . ?
H27E C27B H27F 109.5 . . ?
C25B C28B H28D 109.5 . . ?
C25B C28B H28E 109.5 . . ?
C25B C28B H28F 109.5 . . ?
H28D C28B H28E 109.5 . . ?
H28D C28B H28F 109.5 . . ?
H28E C28B H28F 109.5 . . ?

loop_
_geom_bond_atom_site_label_1
_geom_bond_atom_site_label_2
_geom_bond_distance
_geom_bond_site_symmetry_2
_geom_bond_publ_flag
O1A C1A 1.253(6) . ?
O2A C13A 1.237(6) . ?
C1A C2A 1.463(8) . ?
C1A C3A 1.488(8) . ?
C2A C4A 1.362(7) . ?
C2A C14A 1.542(7) . ?
C3A C5A 1.367(7) . ?
C3A C18A 1.519(8) . ?
C4A H4A 0.9500 . ?
C4A C6A 1.434(7) . ?
C5A H5A 0.9500 . ?
C5A C6A 1.424(8) . ?
C6A C7A 1.416(7) . ?
C7A H7A 0.9500 . ?
C7A C8A 1.406(7) . ?
C8A C9A 1.437(8) . ?
C8A C10A 1.426(8) . ?
C9A H9A 0.9500 . ?
C9A C11A 1.365(7) . ?
C10A H10A 0.9500 . ?
C10A C12A 1.369(7) . ?
C11A C13A 1.478(8) . ?
C11A C22A 1.532(8) . ?
C12A C13A 1.486(8) . ?
C12A C26A 1.524(8) . ?
C14A C15A 1.532(7) . ?
C14A C16A 1.530(7) . ?
C14A C17A 1.520(8) . ?
C15A H15A 0.9800 . ?
C15A H15B 0.9800 . ?
C15A H15C 0.9800 . ?
C16A H16A 0.9800 . ?
C16A H16B 0.9800 . ?
C16A H16C 0.9800 . ?
C17A H17A 0.9800 . ?
C17A H17B 0.9800 . ?
C17A H17C 0.9800 . ?
C18A C19A 1.534(7) . ?
C18A C20A 1.534(8) . ?
C18A C21A 1.544(7) . ?
C19A H19A 0.9800 . ?
C19A H19B 0.9800 . ?
C19A H19C 0.9800 . ?
C20A H20A 0.9800 . ?
C20A H20B 0.9800 . ?
C20A H20C 0.9800 . ?
C21A H21A 0.9800 . ?
C21A H21B 0.9800 . ?
C21A H21C 0.9800 . ?
C22A C23A 1.525(8) . ?
C22A C24A 1.521(8) . ?
C22A C25A 1.549(7) . ?
C23A H23A 0.9800 . ?
C23A H23B 0.9800 . ?
C23A H23C 0.9800 . ?
C24A H24A 0.9800 . ?
C24A H24B 0.9800 . ?
C24A H24C 0.9800 . ?
C25A H25A 0.9800 . ?
C25A H25B 0.9800 . ?
C25A H25C 0.9800 . ?
C26A C27A 1.527(7) . ?
C26A C28A 1.522(8) . ?
C26A C29A 1.547(8) . ?
C27A H27A 0.9800 . ?
C27A H27B 0.9800 . ?
C27A H27C 0.9800 . ?
C28A H28A 0.9800 . ?
C28A H28B 0.9800 . ?
C28A H28C 0.9800 . ?
C29A H29A 0.9800 . ?
C29A H29B 0.9800 . ?
C29A H29C 0.9800 . ?
O1B C1B 1.243(6) . ?
O2B C13B 1.244(6) . ?
C1B C2B 1.466(8) . ?
C1B C3B 1.497(7) . ?
C01G H01A 0.9800 . ?
C01G H01B 0.9800 . ?
C01G H01C 0.9800 . ?
C01G C22B 1.538(7) . ?
C2B C4B 1.369(7) . ?
C2B C14B 1.548(7) . ?
C3B C5B 1.366(7) . ?
C3B C18B 1.524(8) . ?
C4B H4B 0.9500 . ?
C4B C6B 1.430(7) . ?
C5B H5B 0.9500 . ?
C5B C6B 1.425(8) . ?
C6B C7B 1.408(7) . ?
C7B H7B 0.9500 . ?
C7B C8B 1.403(7) . ?
C8B C9B 1.437(8) . ?
C8B C10B 1.428(8) . ?
C9B H9B 0.9500 . ?
C9B C11B 1.360(7) . ?
C10B H10B 0.9500 . ?
C10B C12B 1.362(7) . ?
C11B C13B 1.479(8) . ?
C11B C22B 1.522(7) . ?
C12B C13B 1.477(7) . ?
C12B C25B 1.523(8) . ?
C14B C15B 1.525(8) . ?
C14B C16B 1.532(8) . ?
C14B C17B 1.538(7) . ?
C15B H15D 0.9800 . ?
C15B H15E 0.9800 . ?
C15B H15F 0.9800 . ?
C16B H16D 0.9800 . ?
C16B H16E 0.9800 . ?
C16B H16F 0.9800 . ?
C17B H17D 0.9800 . ?
C17B H17E 0.9800 . ?
C17B H17F 0.9800 . ?
C18B C19B 1.537(8) . ?
C18B C20B 1.535(7) . ?
C18B C21B 1.544(7) . ?
C19B H19D 0.9800 . ?
C19B H19E 0.9800 . ?
C19B H19F 0.9800 . ?
C20B H20D 0.9800 . ?
C20B H20E 0.9800 . ?
C20B H20F 0.9800 . ?
C21B H21D 0.9800 . ?
C21B H21E 0.9800 . ?
C21B H21F 0.9800 . ?
C22B C23B 1.527(8) . ?
C22B C24B 1.536(7) . ?
C23B H23D 0.9800 . ?
C23B H23E 0.9800 . ?
C23B H23F 0.9800 . ?
C24B H24D 0.9800 . ?
C24B H24E 0.9800 . ?
C24B H24F 0.9800 . ?
C25B C26B 1.541(7) . ?
C25B C27B 1.527(8) . ?
C25B C28B 1.535(7) . ?
C26B H26A 0.9800 . ?
C26B H26B 0.9800 . ?
C26B H26C 0.9800 . ?
C27B H27D 0.9800 . ?
C27B H27E 0.9800 . ?
C27B H27F 0.9800 . ?
C28B H28D 0.9800 . ?
C28B H28E 0.9800 . ?
C28B H28F 0.9800 . ?

loop_
_geom_torsion_atom_site_label_1
_geom_torsion_atom_site_label_2
_geom_torsion_atom_site_label_3
_geom_torsion_atom_site_label_4
_geom_torsion
_geom_torsion_site_symmetry_1
_geom_torsion_site_symmetry_2
_geom_torsion_site_symmetry_3
_geom_torsion_site_symmetry_4
_geom_torsion_publ_flag
O1A C1A C2A C4A 176.1(5) . . . . ?
O1A C1A C2A C14A -6.1(8) . . . . ?
O1A C1A C3A C5A -177.8(5) . . . . ?
O1A C1A C3A C18A 2.8(7) . . . . ?
C1A C2A C4A C6A 5.2(8) . . . . ?
C1A C2A C14A C15A -60.7(6) . . . . ?
C1A C2A C14A C16A 61.0(6) . . . . ?
C1A C2A C14A C17A -179.1(5) . . . . ?
C1A C3A C5A C6A -1.9(7) . . . . ?
C1A C3A C18A C19A 58.1(6) . . . . ?
C1A C3A C18A C20A -63.5(6) . . . . ?
C1A C3A C18A C21A 176.7(5) . . . . ?
C2A C1A C3A C5A 1.1(7) . . . . ?
C2A C1A C3A C18A -178.3(5) . . . . ?
C2A C4A C6A C5A -5.8(8) . . . . ?
C2A C4A C6A C7A 170.3(5) . . . . ?
C3A C1A C2A C4A -2.7(7) . . . . ?
C3A C1A C2A C14A 175.1(5) . . . . ?
C3A C5A C6A C4A 4.0(8) . . . . ?
C3A C5A C6A C7A -171.6(5) . . . . ?
C4A C2A C14A C15A 117.1(6) . . . . ?
C4A C2A C14A C16A -121.3(6) . . . . ?
C4A C2A C14A C17A -1.4(7) . . . . ?
C4A C6A C7A C8A -159.7(6) . . . . ?
C5A C3A C18A C19A -121.3(5) . . . . ?
C5A C3A C18A C20A 117.1(5) . . . . ?
C5A C3A C18A C21A -2.7(7) . . . . ?
C5A C6A C7A C8A 16.0(9) . . . . ?
C6A C7A C8A C9A -179.2(5) . . . . ?
C6A C7A C8A C10A 1.8(10) . . . . ?
C7A C8A C9A C11A -177.6(5) . . . . ?
C7A C8A C10A C12A -178.5(5) . . . . ?
C8A C9A C11A C13A -1.1(8) . . . . ?
C8A C9A C11A C22A -179.9(5) . . . . ?
C8A C10A C12A C13A -6.3(8) . . . . ?
C8A C10A C12A C26A 171.7(5) . . . . ?
C9A C8A C10A C12A 2.6(8) . . . . ?
C9A C11A C13A O2A 175.3(5) . . . . ?
C9A C11A C13A C12A -2.7(7) . . . . ?
C9A C11A C22A C23A -116.5(6) . . . . ?
C9A C11A C22A C24A 3.9(7) . . . . ?
C9A C11A C22A C25A 123.1(5) . . . . ?
C10A C8A C9A C11A 1.4(8) . . . . ?
C10A C12A C13A O2A -171.7(5) . . . . ?
C10A C12A C13A C11A 6.3(7) . . . . ?
C10A C12A C26A C27A -1.3(7) . . . . ?
C10A C12A C26A C28A 120.4(6) . . . . ?
C10A C12A C26A C29A -118.2(5) . . . . ?
C13A C11A C22A C23A 64.7(6) . . . . ?
C13A C11A C22A C24A -174.9(5) . . . . ?
C13A C11A C22A C25A -55.7(6) . . . . ?
C13A C12A C26A C27A 176.6(5) . . . . ?
C13A C12A C26A C28A -61.7(6) . . . . ?
C13A C12A C26A C29A 59.7(6) . . . . ?
C14A C2A C4A C6A -172.6(5) . . . . ?
C18A C3A C5A C6A 177.6(5) . . . . ?
C22A C11A C13A O2A -5.9(8) . . . . ?
C22A C11A C13A C12A 176.1(5) . . . . ?
C26A C12A C13A O2A 10.2(8) . . . . ?
C26A C12A C13A C11A -171.8(5) . . . . ?
O1B C1B C2B C4B -179.0(5) . . . . ?
O1B C1B C2B C14B 5.6(7) . . . . ?
O1B C1B C3B C5B -179.2(5) . . . . ?
O1B C1B C3B C18B -1.2(7) . . . . ?
C1B C2B C4B C6B -4.0(7) . . . . ?
C1B C2B C14B C15B -178.7(5) . . . . ?
C1B C2B C14B C16B -58.1(6) . . . . ?
C1B C2B C14B C17B 62.1(6) . . . . ?
C1B C3B C5B C6B 0.2(7) . . . . ?
C1B C3B C18B C19B 62.0(6) . . . . ?
C1B C3B C18B C20B -60.0(6) . . . . ?
C1B C3B C18B C21B -178.5(5) . . . . ?
C2B C1B C3B C5B 1.9(7) . . . . ?
C2B C1B C3B C18B 179.8(5) . . . . ?
C2B C4B C6B C5B 6.0(8) . . . . ?
C2B C4B C6B C7B -172.1(5) . . . . ?
C3B C1B C2B C4B 0.0(7) . . . . ?
C3B C1B C2B C14B -175.4(5) . . . . ?
C3B C5B C6B C4B -4.0(8) . . . . ?
C3B C5B C6B C7B 174.0(5) . . . . ?
C4B C2B C14B C15B 6.0(7) . . . . ?
C4B C2B C14B C16B 126.6(5) . . . . ?
C4B C2B C14B C17B -113.3(6) . . . . ?
C4B C6B C7B C8B 159.2(5) . . . . ?
C5B C3B C18B C19B -120.2(5) . . . . ?
C5B C3B C18B C20B 117.9(5) . . . . ?
C5B C3B C18B C21B -0.7(7) . . . . ?
C5B C6B C7B C8B -18.7(9) . . . . ?
C6B C7B C8B C9B 171.7(5) . . . . ?
C6B C7B C8B C10B -13.7(9) . . . . ?
C7B C8B C9B C11B -171.8(5) . . . . ?
C7B C8B C10B C12B 172.1(5) . . . . ?
C8B C9B C11B C13B 2.5(8) . . . . ?
C8B C9B C11B C22B -179.1(5) . . . . ?
C8B C10B C12B C13B -2.5(8) . . . . ?
C8B C10B C12B C25B 179.0(5) . . . . ?
C9B C8B C10B C12B -13.3(8) . . . . ?
C9B C11B C13B O2B 161.4(5) . . . . ?
C9B C11B C13B C12B -18.6(7) . . . . ?
C9B C11B C22B C01G -106.8(6) . . . . ?
C9B C11B C22B C23B 12.6(7) . . . . ?
C9B C11B C22B C24B 132.0(5) . . . . ?
C10B C8B C9B C11B 13.2(8) . . . . ?
C10B C12B C13B O2B -161.4(5) . . . . ?
C10B C12B C13B C11B 18.6(7) . . . . ?
C10B C12B C25B C26B -17.4(7) . . . . ?
C10B C12B C25B C27B 102.9(6) . . . . ?
C10B C12B C25B C28B -135.5(5) . . . . ?
C13B C11B C22B C01G 71.5(6) . . . . ?
C13B C11B C22B C23B -169.1(5) . . . . ?
C13B C11B C22B C24B -49.6(6) . . . . ?
C13B C12B C25B C26B 164.1(5) . . . . ?
C13B C12B C25B C27B -75.6(6) . . . . ?
C13B C12B C25B C28B 46.0(7) . . . . ?
C14B C2B C4B C6B 171.5(5) . . . . ?
C18B C3B C5B C6B -177.6(5) . . . . ?
C22B C11B C13B O2B -17.1(7) . . . . ?
C22B C11B C13B C12B 162.9(5) . . . . ?
C25B C12B C13B O2B 17.2(8) . . . . ?
C25B C12B C13B C11B -162.8(5) . . . . ?

loop_
_twin_individual_id
_twin_individual_mass_fraction_refined
_oxdiff_twin_reflns_isolated
_oxdiff_twin_reflns_overlapped
_twin_individual_twin_lattice_type
_twin_individual_twin_matrix_11
_twin_individual_twin_matrix_12
_twin_individual_twin_matrix_13
_twin_individual_twin_matrix_21
_twin_individual_twin_matrix_22
_twin_individual_twin_matrix_23
_twin_individual_twin_matrix_31
_twin_individual_twin_matrix_32
_twin_individual_twin_matrix_33
1 0.5983(19) 20730 6196 ref 1.0000 0.0000 0.0000 0.0000 1.0000 0.0000 0.0000 0.0000 1.0000
2 0.4017(19) 20780 6196 nmt -1.0005 0.0061 -0.0063 -0.0367 -0.4710 -0.4976 0.1091 -1.5653 0.4732
